data_4000378
_journal_name_full 'Chemistry of Materials'
_journal_paper_doi 10.1021/cm034802f
_journal_year 2004
_chemical_formula_sum 'Li2.5 O12 P3 V2'
_chemical_formula_weight 404.14
_space_group_IT_number 14
_symmetry_cell_setting monoclinic
_symmetry_space_group_name_Hall '-P 2yn'
_symmetry_space_group_name_H-M 'P 1 21/n 1'
_cell_angle_alpha 90.0
_cell_angle_beta 90.002(7)
_cell_angle_gamma 90.0
_cell_formula_units_Z 4
_cell_length_a 8.5539(4)
_cell_length_b 8.6099(4)
_cell_length_c 11.9825(5)
_cell_volume 882.49457
_cod_original_sg_symbol_H-M 'P 21/n'
_cod_original_formula_sum 'Li2.50 O12 P3 V2'
_cod_database_code 4000378

loop_
_symmetry_equiv_pos_site_id
_symmetry_equiv_pos_as_xyz
1 +x,+y,+z
2 -x+1/2,+y+1/2,-z+1/2
-1 -x,-y,-z
-2 +x+1/2,-y+1/2,+z+1/2

loop_
_atom_site_type_symbol
_atom_site_label
_atom_site_fract_x
_atom_site_fract_y
_atom_site_fract_z
_atom_site_occupancy
_atom_site_thermal_displace_type
_atom_site_U_iso_or_equiv
_atom_site_symmetry_multiplicity
V V1 0.25054 0.4606 0.12595 1.0 Uiso 0.006 4
V V2 0.74918 0.46844 0.39561 1.0 Uiso 0.006 4
P P1 0.1069(17) 0.1023(18) 0.1462(14) 1.0 Uiso 0.0149(16) 4
P P2 0.6014(17) 0.1108(18) 0.3517(13) 1.0 Uiso 0.0149(16) 4
P P3 0.0390(13) 0.2537(23) 0.4955(13) 1.0 Uiso 0.0149(16) 4
O O1 0.9295(16) 0.1103(20) 0.1481(15) 1.0 Uiso 0.0169(6) 4
O O2 0.1594(20) 0.9873(20) 0.2334(15) 1.0 Uiso 0.0169(6) 4
O O3 0.1702(21) 0.0565(21) 0.0349(14) 1.0 Uiso 0.0169(6) 4
O O4 0.1614(19) 0.2682(20) 0.1733(14) 1.0 Uiso 0.0169(6) 4
O O5 0.4246(17) 0.0968(19) 0.3323(14) 1.0 Uiso 0.0169(6) 4
O O6 0.6880(19) 0.9908(21) 0.2796(14) 1.0 Uiso 0.0169(6) 4
O O7 0.6470(20) 0.0669(21) 0.4692(13) 1.0 Uiso 0.0169(6) 4
O O8 0.6505(21) 0.2753(20) 0.3146(14) 1.0 Uiso 0.0169(6) 4
O O9 0.9424(19) 0.1407(18) 0.5648(12) 1.0 Uiso 0.0169(6) 4
O O10 0.9297(19) 0.3354(17) 0.4123(13) 1.0 Uiso 0.0169(6) 4
O O11 0.1604(17) 0.1644(20) 0.4235(14) 1.0 Uiso 0.0169(6) 4
O O12 0.1254(16) 0.3465(21) 0.5828(13) 1.0 Uiso 0.0169(6) 4
LI Li1 0.299(6) 0.270(5) 0.323(4) 1.0 Uiso 0.026(7) 4
LI Li3 0.562(10) 0.394(10) 0.187(6) 0.54(6) Uiso 0.026(7) 4
LI Li2 0.905(6) 0.300(6) 0.203(4) 0.96(6) Uiso 0.026(7) 4
